data_2243382
loop_
_publ_author_name
'Vassilyeva, Olga Yu.'
'Buvaylo, Elena A.'
'Kokozay, Vladimir N.'
'Melnyk, Andrii K.'
'Skelton, Brian W.'

_publ_section_title
;
 Crystal structure and characterization of a new copper(II) chloride dimer
 with methyl(pyridin-2-ylmethylidene)amine
;
_journal_coeditor_code PK2625
_journal_issue 6
_journal_name_full 'Acta Crystallographica Section E'
_journal_page_first 790
_journal_page_last 793
_journal_paper_doi 10.1107/S2056989020005903
_journal_volume 76
_journal_year 2020
_chemical_formula_iupac '[Cu2 Cl4 (C7 H8 N2)2]'
_chemical_formula_moiety 'C14 H16 Cl4 Cu2 N4'
_chemical_formula_sum 'C14 H16 Cl4 Cu2 N4'
_chemical_formula_weight 509.19
_chemical_name_systematic
Di-\m-chlorido-bis{chlorido[methyl(pyridin-2-ylmethylidene)amine-\k^2^<i>N</i>,<i>N</i>']copper(II)}
_space_group_IT_number 2
_space_group_name_Hall '-P 1'
_space_group_name_H-M_alt 'P -1'
_symmetry_cell_setting triclinic
_symmetry_space_group_name_Hall '-P 1'
_symmetry_space_group_name_H-M 'P -1'
_atom_sites_solution_hydrogens geom
_audit_creation_method 'WinGX routine CIF_UPDATE'
_cell_angle_alpha 103.659(5)
_cell_angle_beta 98.803(5)
_cell_angle_gamma 110.273(5)
_cell_formula_units_Z 1
_cell_length_a 7.7054(5)
_cell_length_b 7.7240(5)
_cell_length_c 8.5606(5)
_cell_measurement_reflns_used 7922
_cell_measurement_temperature 100(2)
_cell_measurement_theta_max 37.5405
_cell_measurement_theta_min 3.9857
_cell_volume 448.74(6)
_computing_cell_refinement
;
CrysAlis Pro (Rigaku OD, 2016)
;
_computing_data_collection
;
CrysAlis Pro (Rigaku OD, 2016)
;
_computing_data_reduction
;
CrysAlis Pro (Rigaku OD, 2016)
;
_computing_molecular_graphics
;
DIAMOND (Brandenburg, 1999), Mercury (Macrae, 2020)
;
_computing_publication_material
;
WinGX (Farrugia, 2012)
;
_computing_structure_refinement
;
SHELXL2017 (Sheldrick, 2015b)
;
_computing_structure_solution
;
SHELXT (Sheldrick, 2015a)
;
_diffrn_ambient_temperature 100(2)
_diffrn_detector_area_resol_mean 10.4738
_diffrn_measured_fraction_theta_full 0.994
_diffrn_measured_fraction_theta_max 0.997
_diffrn_measurement_device_type 'Oxford Diffraction Gemini diffractometer'
_diffrn_measurement_method '\w scans'
_diffrn_radiation_monochromator graphite
_diffrn_radiation_type MoK\a
_diffrn_radiation_wavelength 0.71073
_diffrn_reflns_av_R_equivalents 0.0238
_diffrn_reflns_av_unetI/netI 0.0546
_diffrn_reflns_limit_h_max 12
_diffrn_reflns_limit_h_min -12
_diffrn_reflns_limit_k_max 12
_diffrn_reflns_limit_k_min -12
_diffrn_reflns_limit_l_max 14
_diffrn_reflns_limit_l_min -14
_diffrn_reflns_number 13153
_diffrn_reflns_theta_full 25.242
_diffrn_reflns_theta_max 35.998
_diffrn_reflns_theta_min 4.206
_exptl_absorpt_coefficient_mu 2.969
_exptl_absorpt_correction_T_max 0.669
_exptl_absorpt_correction_T_min 0.367
_exptl_absorpt_correction_type analytical
_exptl_absorpt_process_details
;
(CrysAlis Pro; Rigaku OD, 2016)
;
_exptl_crystal_colour green
_exptl_crystal_density_diffrn 1.884
_exptl_crystal_description plate
_exptl_crystal_F_000 254
_exptl_crystal_size_max 0.56
_exptl_crystal_size_mid 0.41
_exptl_crystal_size_min 0.16
_refine_diff_density_max 0.682
_refine_diff_density_min -0.517
_refine_ls_extinction_coef 0.018(2)
_refine_ls_extinction_expression Fc^*^=kFc[1+0.001xFc^2^\l^3^/sin(2\q)]^-1/4^
_refine_ls_extinction_method
;
SHELXL-2017/1 (Sheldrick 2015b)
;
_refine_ls_goodness_of_fit_ref 1.076
_refine_ls_hydrogen_treatment constr
_refine_ls_matrix_type full
_refine_ls_number_parameters 111
_refine_ls_number_reflns 4238
_refine_ls_number_restraints 0
_refine_ls_restrained_S_all 1.076
_refine_ls_R_factor_all 0.0241
_refine_ls_R_factor_gt 0.0207
_refine_ls_shift/su_max 0.002
_refine_ls_shift/su_mean 0
_refine_ls_structure_factor_coef Fsqd
_refine_ls_weighting_details 'w=1/[\s^2^(Fo^2^)+(0.0232P)^2^+0.1399P] where P=(Fo^2^+2Fc^2^)/3'
_refine_ls_weighting_scheme calc
_refine_ls_wR_factor_gt 0.0526
_refine_ls_wR_factor_ref 0.054
_reflns_number_gt 3866
_reflns_number_total 4238
_reflns_threshold_expression 'I > 2\s(I)'
_cod_data_source_file pk2625sup1.cif
_cod_data_source_block I
_cod_original_cell_volume 448.74(5)
_cod_database_code 2243382

loop_
_symmetry_equiv_pos_as_xyz
'x, y, z'
'-x, -y, -z'

loop_
_atom_site_type_symbol
_atom_site_label
_atom_site_fract_x
_atom_site_fract_y
_atom_site_fract_z
_atom_site_U_iso_or_equiv
_atom_site_adp_type
_atom_site_calc_flag
_atom_site_occupancy
_atom_site_disorder_assembly
_atom_site_disorder_group
Cu Cu1 0.50923(2) 0.72999(2) 0.57914(2) 0.01020(4) Uani d 1 . .
Cl Cl1 0.73459(3) 0.54548(3) 0.59992(3) 0.01344(5) Uani d 1 . .
Cl Cl2 0.36774(3) 0.72631(3) 0.79030(3) 0.01500(5) Uani d 1 . .
N N1 0.73406(12) 0.98020(12) 0.71584(10) 0.01113(13) Uani d 1 . .
C C2 0.82713(14) 1.08198(14) 0.62321(12) 0.01197(15) Uani d 1 . .
C C21 0.74454(15) 0.99108(15) 0.44328(12) 0.01362(16) Uani d 1 . .
H H21 0.797176 1.050864 0.36667 0.016 Uiso calc 1 . .
N N22 0.59926(13) 0.82859(13) 0.39284(10) 0.01293(14) Uani d 1 . .
C C23 0.51841(17) 0.72996(17) 0.21469(12) 0.01786(18) Uani d 1 . .
H H23A 0.580724 0.81486 0.153155 0.027 Uiso calc 1 . .
H H23B 0.380672 0.699047 0.18678 0.027 Uiso calc 1 . .
H H23C 0.539512 0.609696 0.184401 0.027 Uiso calc 1 . .
C C3 0.98700(15) 1.25492(15) 0.69291(13) 0.01513(17) Uani d 1 . .
H H3 1.047781 1.324625 0.625083 0.018 Uiso calc 1 . .
C C4 1.05621(15) 1.32381(15) 0.86576(14) 0.01670(18) Uani d 1 . .
H H4 1.166445 1.441282 0.917816 0.02 Uiso calc 1 . .
C C5 0.96252(15) 1.21913(15) 0.96081(13) 0.01547(17) Uani d 1 . .
H H5 1.008301 1.263236 1.078576 0.019 Uiso calc 1 . .
C C6 0.79997(14) 1.04805(14) 0.88085(12) 0.01344(16) Uani d 1 . .
H H6 0.734271 0.977774 0.946118 0.016 Uiso calc 1 . .

loop_
_atom_site_aniso_label
_atom_site_aniso_U_11
_atom_site_aniso_U_22
_atom_site_aniso_U_33
_atom_site_aniso_U_12
_atom_site_aniso_U_13
_atom_site_aniso_U_23
Cu1 0.01109(6) 0.00923(6) 0.00822(5) 0.00253(4) 0.00183(4) 0.00182(4)
Cl1 0.01209(9) 0.01174(9) 0.01270(9) 0.00393(7) -0.00076(7) 0.00086(7)
Cl2 0.01607(10) 0.01358(10) 0.01276(9) 0.00224(8) 0.00631(8) 0.00342(7)
N1 0.0127(3) 0.0098(3) 0.0105(3) 0.0037(3) 0.0030(3) 0.0034(2)
C2 0.0132(4) 0.0110(4) 0.0128(4) 0.0046(3) 0.0050(3) 0.0049(3)
C21 0.0170(4) 0.0150(4) 0.0125(4) 0.0082(3) 0.0061(3) 0.0065(3)
N22 0.0162(4) 0.0142(4) 0.0094(3) 0.0075(3) 0.0029(3) 0.0037(3)
C23 0.0238(5) 0.0209(5) 0.0087(4) 0.0100(4) 0.0027(3) 0.0037(3)
C3 0.0143(4) 0.0118(4) 0.0188(4) 0.0034(3) 0.0063(3) 0.0052(3)
C4 0.0136(4) 0.0119(4) 0.0200(4) 0.0021(3) 0.0033(3) 0.0020(3)
C5 0.0149(4) 0.0130(4) 0.0135(4) 0.0032(3) 0.0008(3) 0.0009(3)
C6 0.0148(4) 0.0120(4) 0.0102(3) 0.0029(3) 0.0015(3) 0.0024(3)

loop_
_atom_type_symbol
_atom_type_description
_atom_type_scat_dispersion_real
_atom_type_scat_dispersion_imag
_atom_type_scat_source
C C 0.0033 0.0016 'International Tables Vol C Tables 4.2.6.8 and 6.1.1.4'
H H 0 0 'International Tables Vol C Tables 4.2.6.8 and 6.1.1.4'
N N 0.0061 0.0033 'International Tables Vol C Tables 4.2.6.8 and 6.1.1.4'
Cu Cu 0.3201 1.2651 'International Tables Vol C Tables 4.2.6.8 and 6.1.1.4'
Cl Cl 0.1484 0.1585 'International Tables Vol C Tables 4.2.6.8 and 6.1.1.4'

loop_
_exptl_crystal_face_index_h
_exptl_crystal_face_index_k
_exptl_crystal_face_index_l
_exptl_crystal_face_perp_dist
0 -1 1 0.1811
0 1 0 0.1102
1 0 -1 0.1
0 0 -1 0.2573
-1 0 0 0.1289
1 0 0 0.0284
-2 3 0 0.1199
-1 1 1 0.2033
1 -3 1 0.2436

loop_
_geom_angle_atom_site_label_1
_geom_angle_atom_site_label_2
_geom_angle_atom_site_label_3
_geom_angle_site_symmetry_1
_geom_angle_site_symmetry_3
_geom_angle
_geom_angle_publ_flag
N1 Cu1 N22 . . 80.20(3) y
N1 Cu1 Cl2 . . 92.29(2) y
N22 Cu1 Cl2 . . 155.16(3) y
N1 Cu1 Cl1 . 2_666 173.79(2) y
N22 Cu1 Cl1 . 2_666 93.61(3) y
Cl2 Cu1 Cl1 . 2_666 93.600(11) y
N1 Cu1 Cl1 . . 88.81(3) y
N22 Cu1 Cl1 . . 94.79(3) y
Cl2 Cu1 Cl1 . . 108.803(10) y
Cl1 Cu1 Cl1 2_666 . 91.137(10) y
Cu1 Cl1 Cu1 2_666 . 88.864(11) y
C6 N1 C2 . . 118.79(8) ?
C6 N1 Cu1 . . 127.36(7) ?
C2 N1 Cu1 . . 113.81(6) ?
N1 C2 C3 . . 122.78(9) ?
N1 C2 C21 . . 113.95(8) ?
C3 C2 C21 . . 123.26(9) ?
N22 C21 C2 . . 117.82(8) ?
N22 C21 H21 . . 121.1 ?
C2 C21 H21 . . 121.1 ?
C21 N22 C23 . . 119.31(9) ?
C21 N22 Cu1 . . 114.21(7) ?
C23 N22 Cu1 . . 126.45(7) ?
N22 C23 H23A . . 109.5 ?
N22 C23 H23B . . 109.5 ?
H23A C23 H23B . . 109.5 ?
N22 C23 H23C . . 109.5 ?
H23A C23 H23C . . 109.5 ?
H23B C23 H23C . . 109.5 ?
C2 C3 C4 . . 118.02(9) ?
C2 C3 H3 . . 121 ?
C4 C3 H3 . . 121 ?
C5 C4 C3 . . 119.36(9) ?
C5 C4 H4 . . 120.3 ?
C3 C4 H4 . . 120.3 ?
C4 C5 C6 . . 118.99(10) ?
C4 C5 H5 . . 120.5 ?
C6 C5 H5 . . 120.5 ?
N1 C6 C5 . . 122.05(9) ?
N1 C6 H6 . . 119 ?
C5 C6 H6 . . 119 ?

loop_
_geom_bond_atom_site_label_1
_geom_bond_atom_site_label_2
_geom_bond_site_symmetry_2
_geom_bond_distance
_geom_bond_publ_flag
Cu1 N1 . 2.0241(9) y
Cu1 N22 . 2.0374(8) y
Cu1 Cl2 . 2.2500(3) y
Cu1 Cl1 2_666 2.2835(3) y
Cu1 Cl1 . 2.6112(3) y
N1 C6 . 1.3320(12) ?
N1 C2 . 1.3561(12) ?
C2 C3 . 1.3842(14) ?
C2 C21 . 1.4663(14) ?
C21 N22 . 1.2796(13) ?
C21 H21 . 0.95 ?
N22 C23 . 1.4580(13) ?
C23 H23A . 0.98 ?
C23 H23B . 0.98 ?
C23 H23C . 0.98 ?
C3 C4 . 1.3953(15) ?
C3 H3 . 0.95 ?
C4 C5 . 1.3867(15) ?
C4 H4 . 0.95 ?
C5 C6 . 1.3953(14) ?
C5 H5 . 0.95 ?
C6 H6 . 0.95 ?

loop_
_geom_hbond_atom_site_label_D
_geom_hbond_atom_site_label_H
_geom_hbond_atom_site_label_A
_geom_hbond_site_symmetry_A
_geom_hbond_distance_DH
_geom_hbond_distance_HA
_geom_hbond_distance_DA
_geom_hbond_angle_DHA
_geom_hbond_publ_flag
C6 H6 Cl2 . 0.95 2.71 3.2301(10) 115 yes

loop_
_geom_torsion_atom_site_label_1
_geom_torsion_atom_site_label_2
_geom_torsion_atom_site_label_3
_geom_torsion_atom_site_label_4
_geom_torsion_site_symmetry_1
_geom_torsion_site_symmetry_2
_geom_torsion_site_symmetry_3
_geom_torsion_site_symmetry_4
_geom_torsion
_geom_torsion_publ_flag
C6 N1 C2 C3 . . . . -0.69(15) ?
Cu1 N1 C2 C3 . . . . -178.63(8) ?
C6 N1 C2 C21 . . . . 178.59(9) ?
Cu1 N1 C2 C21 . . . . 0.66(11) ?
N1 C2 C21 N22 . . . . -0.97(14) ?
C3 C2 C21 N22 . . . . 178.31(10) ?
C2 C21 N22 C23 . . . . -177.41(9) ?
C2 C21 N22 Cu1 . . . . 0.77(12) ?
N1 C2 C3 C4 . . . . 1.35(16) ?
C21 C2 C3 C4 . . . . -177.87(10) ?
C2 C3 C4 C5 . . . . -0.67(16) ?
C3 C4 C5 C6 . . . . -0.57(17) ?
C2 N1 C6 C5 . . . . -0.66(15) ?
Cu1 N1 C6 C5 . . . . 176.97(8) ?
C4 C5 C6 N1 . . . . 1.29(17) ?

_cod_database_fobs_code 2243382
